data_7033415
loop_
_publ_author_name
'Lin, Yu-Mei'
'Guan, Zong-Jie'
'Liu, Kuan-Guan'
'Jiang, Zhan-Guo'
'Wang, Quan-Ming'

_publ_section_title
;
 Assembly of silver alkynyl compounds with various nuclearities.
;
_journal_issue 5
_journal_name_full 'Dalton transactions (Cambridge, England : 2003)'
_journal_page_first 2439
_journal_page_last 2446
_journal_paper_doi 10.1039/c4dt03394a
_journal_volume 44
_journal_year 2015
_chemical_formula_sum 'C20 H17 Ag3 F6 N2 O4'
_chemical_formula_weight 786.97
_chemical_name_systematic
; 
 ? 
;
_space_group_IT_number 2
_symmetry_cell_setting triclinic
_symmetry_space_group_name_Hall '-P 1'
_symmetry_space_group_name_H-M 'P -1'
_atom_sites_solution_hydrogens geom
_atom_sites_solution_primary direct
_atom_sites_solution_secondary difmap
_audit_creation_method SHELXL-97
_audit_update_record
;
2014-11-03 deposited with the CCDC.
2014-12-17 downloaded from the CCDC.
;
_cell_angle_alpha 104.463(8)
_cell_angle_beta 101.053(7)
_cell_angle_gamma 93.006(6)
_cell_formula_units_Z 2
_cell_length_a 9.6958(6)
_cell_length_b 10.9562(9)
_cell_length_c 11.7739(12)
_cell_measurement_reflns_used 2758
_cell_measurement_temperature 173(2)
_cell_measurement_theta_max 28.6620
_cell_measurement_theta_min 3.6500
_cell_volume 1181.99(18)
_computing_cell_refinement 'Bruker FRAMBO'
_computing_data_collection 'Bruker FRAMBO'
_computing_data_reduction 'Bruker SAINT'
_computing_molecular_graphics 'Bruker SHELXTL'
_computing_publication_material 'Bruker SHELXTL'
_computing_structure_refinement 'SHELXL-97 (Sheldrick, 1997)'
_computing_structure_solution 'SHELXS-97 (Sheldrick, 1990)'
_diffrn_ambient_temperature 173(2)
_diffrn_detector_area_resol_mean 16.1903
_diffrn_measured_fraction_theta_full 0.998
_diffrn_measured_fraction_theta_max 0.998
_diffrn_measurement_device_type 'Xcalibur, Sapphire3, Gemini ultra'
_diffrn_measurement_method 'phi and omega scans'
_diffrn_radiation_monochromator graphite
_diffrn_radiation_source 'Enhance (Mo) X-ray Source'
_diffrn_radiation_type MoK\a
_diffrn_radiation_wavelength 0.71073
_diffrn_reflns_av_R_equivalents 0.0517
_diffrn_reflns_av_sigmaI/netI 0.0703
_diffrn_reflns_limit_h_max 12
_diffrn_reflns_limit_h_min -11
_diffrn_reflns_limit_k_max 14
_diffrn_reflns_limit_k_min -14
_diffrn_reflns_limit_l_max 14
_diffrn_reflns_limit_l_min -15
_diffrn_reflns_number 7824
_diffrn_reflns_theta_full 25.00
_diffrn_reflns_theta_max 28.69
_diffrn_reflns_theta_min 3.01
_diffrn_standards_number 9466
_exptl_absorpt_coefficient_mu 2.538
_exptl_absorpt_correction_T_max 1.00000
_exptl_absorpt_correction_T_min 0.72083
_exptl_absorpt_correction_type multi-scan
_exptl_absorpt_process_details
; 
CrysAlisPro, Agilent Technologies,
Version 1.171.36.24 (release 03-12-2012 CrysAlis171 .NET)
(compiled Dec  3 2012,18:21:49)
;
_exptl_crystal_colour colorless
_exptl_crystal_density_diffrn 2.211
_exptl_crystal_density_method 'not measured'
_exptl_crystal_description block
_exptl_crystal_F_000 756
_exptl_crystal_size_max 0.3
_exptl_crystal_size_mid 0.3
_exptl_crystal_size_min 0.2
_refine_diff_density_max 0.661
_refine_diff_density_min -0.673
_refine_diff_density_rms 0.158
_refine_ls_extinction_method none
_refine_ls_goodness_of_fit_ref 1.037
_refine_ls_hydrogen_treatment constr
_refine_ls_matrix_type full
_refine_ls_number_parameters 346
_refine_ls_number_reflns 4151
_refine_ls_number_restraints 0
_refine_ls_restrained_S_all 1.037
_refine_ls_R_factor_all 0.0432
_refine_ls_R_factor_gt 0.0380
_refine_ls_shift/su_max 0.002
_refine_ls_shift/su_mean 0.000
_refine_ls_structure_factor_coef Fsqd
_refine_ls_weighting_details 'calc w=1/[\s^2^(Fo^2^)+(0.0281P)^2^+0.0000P] where P=(Fo^2^+2Fc^2^)/3'
_refine_ls_weighting_scheme calc
_refine_ls_wR_factor_gt 0.0876
_refine_ls_wR_factor_ref 0.0917
_reflns_number_gt 3651
_reflns_number_total 4151
_reflns_threshold_expression >2sigma(I)
_cod_data_source_file c4dt03394a2.cif
_cod_data_source_block 1
_cod_depositor_comments 'Adding full bibliography for 7033415--7033423.cif.'
_cod_original_cell_volume 1181.99(17)
_cod_database_code 7033415

loop_
_symmetry_equiv_pos_as_xyz
'x, y, z'
'-x, -y, -z'

loop_
_atom_site_label
_atom_site_type_symbol
_atom_site_fract_x
_atom_site_fract_y
_atom_site_fract_z
_atom_site_U_iso_or_equiv
_atom_site_adp_type
_atom_site_occupancy
_atom_site_symmetry_multiplicity
_atom_site_calc_flag
_atom_site_refinement_flags
_atom_site_disorder_assembly
_atom_site_disorder_group
Ag1 Ag 0.01834(3) 0.98891(3) 0.28491(3) 0.02472(12) Uani 1 1 d . . .
Ag2 Ag 0.31029(3) 1.00296(3) 0.42872(3) 0.02565(12) Uani 1 1 d . . .
Ag3 Ag 0.07179(4) 0.88480(4) 0.49296(3) 0.03195(13) Uani 1 1 d . . .
C1 C 0.1803(5) 0.9146(5) 0.0583(5) 0.0316(12) Uani 1 1 d . . .
H1 H 0.2566 0.9636 0.1144 0.038 Uiso 1 1 calc R . .
C2 C 0.1966(5) 0.8656(5) -0.0569(5) 0.0376(13) Uani 1 1 d . . .
H2 H 0.2823 0.8803 -0.0782 0.045 Uiso 1 1 calc R . .
C3 C 0.0814(6) 0.7930(5) -0.1417(5) 0.0390(13) Uani 1 1 d . . .
H3 H 0.0886 0.7593 -0.2209 0.047 Uiso 1 1 calc R . .
C4 C -0.0414(5) 0.7727(5) -0.1060(4) 0.0310(11) Uani 1 1 d . . .
H4 H -0.1188 0.7241 -0.1609 0.037 Uiso 1 1 calc R . .
C5 C -0.0514(5) 0.8247(4) 0.0131(4) 0.0209(9) Uani 1 1 d . . .
C6 C -0.1825(4) 0.8058(4) 0.0581(4) 0.0196(9) Uani 1 1 d . . .
C7 C -0.3004(5) 0.7287(5) -0.0132(4) 0.0300(11) Uani 1 1 d . . .
H7 H -0.2989 0.6842 -0.0913 0.036 Uiso 1 1 calc R . .
C8 C -0.4212(5) 0.7177(5) 0.0317(5) 0.0350(12) Uani 1 1 d . . .
H8 H -0.5016 0.6666 -0.0159 0.042 Uiso 1 1 calc R . .
C9 C -0.4203(5) 0.7839(5) 0.1480(5) 0.0349(12) Uani 1 1 d . . .
H9 H -0.5002 0.7791 0.1803 0.042 Uiso 1 1 calc R . .
C10 C -0.2982(5) 0.8571(5) 0.2153(4) 0.0277(11) Uani 1 1 d . . .
H10 H -0.2968 0.9005 0.2943 0.033 Uiso 1 1 calc R . .
C11 C 0.1341(4) 1.1251(4) 0.4395(4) 0.0241(10) Uani 1 1 d . . .
C12 C 0.1852(5) 1.2325(5) 0.4926(4) 0.0259(10) Uani 1 1 d . . .
C13 C 0.2461(5) 1.3665(5) 0.5500(4) 0.0317(11) Uani 1 1 d . . .
C14 C 0.2004(9) 1.4428(6) 0.4596(6) 0.077(3) Uani 1 1 d . . .
H14A H 0.2288 1.4051 0.3860 0.116 Uiso 1 1 calc R . .
H14B H 0.2443 1.5283 0.4915 0.116 Uiso 1 1 calc R . .
H14C H 0.0996 1.4428 0.4445 0.116 Uiso 1 1 calc R . .
C15 C 0.4074(6) 1.3706(6) 0.5799(5) 0.0519(17) Uani 1 1 d . . .
H15A H 0.4350 1.3256 0.6395 0.078 Uiso 1 1 calc R . .
H15B H 0.4484 1.4571 0.6103 0.078 Uiso 1 1 calc R . .
H15C H 0.4399 1.3316 0.5087 0.078 Uiso 1 1 calc R . .
C16 C 0.1932(6) 1.4178(5) 0.6649(5) 0.0439(14) Uani 1 1 d . . .
H16A H 0.0917 1.4086 0.6471 0.066 Uiso 1 1 calc R . .
H16B H 0.2274 1.5059 0.6981 0.066 Uiso 1 1 calc R . .
H16C H 0.2271 1.3713 0.7219 0.066 Uiso 1 1 calc R . .
C17 C 0.2091(5) 0.7299(5) 0.2756(4) 0.0290(11) Uani 1 1 d . A .
C18 C 0.2049(6) 0.6070(5) 0.1779(5) 0.0372(13) Uani 1 1 d . . .
C19 C 0.3889(5) 0.8662(4) 0.6371(4) 0.0239(10) Uani 1 1 d . . .
C20 C 0.4867(5) 0.8213(5) 0.7363(4) 0.0265(10) Uani 1 1 d . . .
F1 F 0.074(2) 0.560(2) 0.123(2) 0.127(11) Uani 0.50 1 d P A 1
F2 F 0.262(2) 0.5268(17) 0.2253(16) 0.095(8) Uani 0.50 1 d P A 1
F3 F 0.265(2) 0.626(2) 0.0932(19) 0.097(9) Uani 0.50 1 d P A 1
F1A F 0.1015(18) 0.5259(18) 0.1592(19) 0.089(8) Uani 0.50 1 d P A 2
F2A F 0.3154(18) 0.5416(19) 0.1999(16) 0.100(9) Uani 0.50 1 d P A 2
F3A F 0.215(3) 0.6211(15) 0.0725(18) 0.089(8) Uani 0.50 1 d P A 2
F4 F 0.6181(3) 0.8110(3) 0.7189(3) 0.0436(8) Uani 1 1 d . . .
F5 F 0.4999(3) 0.9057(3) 0.8426(2) 0.0368(7) Uani 1 1 d . . .
F6 F 0.4376(3) 0.7111(3) 0.7489(3) 0.0498(9) Uani 1 1 d . . .
N1 N -0.1816(4) 0.8688(3) 0.1724(3) 0.0227(8) Uani 1 1 d . . .
N2 N 0.0598(4) 0.8952(4) 0.0941(3) 0.0247(9) Uani 1 1 d . . .
O1 O 0.4498(3) 0.9327(3) 0.5859(3) 0.0265(7) Uani 1 1 d . . .
O2 O 0.2629(3) 0.8352(3) 0.6269(3) 0.0360(9) Uani 1 1 d . . .
O3 O 0.1088(4) 0.7346(3) 0.3276(3) 0.0422(9) Uani 1 1 d . . .
O4 O 0.3124(3) 0.8090(3) 0.2910(3) 0.0331(8) Uani 1 1 d . . .

loop_
_atom_site_aniso_label
_atom_site_aniso_U_11
_atom_site_aniso_U_22
_atom_site_aniso_U_33
_atom_site_aniso_U_23
_atom_site_aniso_U_13
_atom_site_aniso_U_12
Ag1 0.0258(2) 0.0260(2) 0.0190(2) 0.00142(15) 0.00338(14) -0.00062(15)
Ag2 0.01869(19) 0.0297(2) 0.0296(2) 0.00779(16) 0.00724(14) 0.00387(15)
Ag3 0.0232(2) 0.0482(3) 0.0292(2) 0.01194(18) 0.01324(16) 0.00894(17)
C1 0.024(2) 0.040(3) 0.032(3) 0.010(2) 0.011(2) -0.002(2)
C2 0.039(3) 0.040(3) 0.048(3) 0.023(3) 0.030(3) 0.013(2)
C3 0.053(3) 0.043(3) 0.029(3) 0.011(2) 0.022(2) 0.011(3)
C4 0.039(3) 0.032(3) 0.022(3) 0.002(2) 0.011(2) 0.006(2)
C5 0.026(2) 0.020(2) 0.020(2) 0.0057(18) 0.0098(18) 0.0067(19)
C6 0.021(2) 0.017(2) 0.022(2) 0.0042(18) 0.0055(18) 0.0032(18)
C7 0.035(3) 0.035(3) 0.016(2) 0.003(2) 0.003(2) 0.000(2)
C8 0.022(2) 0.039(3) 0.038(3) 0.004(2) 0.002(2) -0.008(2)
C9 0.024(3) 0.040(3) 0.042(3) 0.012(2) 0.011(2) 0.000(2)
C10 0.030(3) 0.031(3) 0.024(3) 0.008(2) 0.009(2) 0.004(2)
C11 0.018(2) 0.029(3) 0.023(2) 0.000(2) 0.0083(18) 0.003(2)
C12 0.020(2) 0.033(3) 0.022(3) 0.006(2) 0.0034(18) 0.002(2)
C13 0.037(3) 0.023(3) 0.033(3) 0.003(2) 0.007(2) -0.005(2)
C14 0.141(7) 0.036(4) 0.046(4) 0.018(3) -0.004(4) -0.010(4)
C15 0.046(3) 0.046(4) 0.050(4) -0.011(3) 0.014(3) -0.016(3)
C16 0.053(3) 0.021(3) 0.052(4) -0.004(2) 0.019(3) -0.004(2)
C17 0.033(3) 0.027(3) 0.026(3) 0.005(2) 0.007(2) 0.004(2)
C18 0.038(3) 0.028(3) 0.042(4) 0.003(2) 0.011(2) -0.001(3)
C19 0.022(2) 0.026(3) 0.023(3) 0.0054(19) 0.0065(18) 0.005(2)
C20 0.022(2) 0.033(3) 0.025(3) 0.010(2) 0.0049(19) 0.001(2)
F1 0.050(7) 0.126(19) 0.121(15) -0.090(12) -0.019(8) -0.007(10)
F2 0.20(2) 0.040(6) 0.051(6) 0.008(5) 0.031(12) 0.062(11)
F3 0.123(12) 0.086(11) 0.064(12) -0.039(8) 0.075(11) -0.056(9)
F1A 0.089(16) 0.047(7) 0.113(15) -0.036(7) 0.065(14) -0.045(9)
F2A 0.068(7) 0.087(11) 0.093(16) -0.050(10) -0.021(8) 0.052(7)
F3A 0.20(2) 0.025(6) 0.038(6) 0.000(5) 0.032(10) 0.012(9)
F4 0.0276(15) 0.075(2) 0.0405(18) 0.0268(16) 0.0161(13) 0.0229(15)
F5 0.0328(15) 0.0508(19) 0.0243(15) 0.0043(13) 0.0072(12) 0.0056(13)
F6 0.0500(19) 0.0407(19) 0.057(2) 0.0296(16) -0.0106(16) -0.0105(15)
N1 0.0223(19) 0.024(2) 0.021(2) 0.0035(16) 0.0074(15) 0.0009(16)
N2 0.023(2) 0.028(2) 0.023(2) 0.0079(17) 0.0040(16) -0.0006(17)
O1 0.0186(15) 0.037(2) 0.0274(18) 0.0136(15) 0.0066(13) 0.0019(14)
O2 0.0177(17) 0.051(2) 0.043(2) 0.0228(18) 0.0050(14) -0.0028(16)
O3 0.043(2) 0.036(2) 0.048(2) -0.0007(17) 0.0291(18) -0.0032(17)
O4 0.0274(18) 0.0306(19) 0.038(2) -0.0015(15) 0.0140(15) -0.0040(15)

loop_
_atom_type_symbol
_atom_type_description
_atom_type_scat_dispersion_real
_atom_type_scat_dispersion_imag
_atom_type_scat_source
C C 0.0033 0.0016 'International Tables Vol C Tables 4.2.6.8 and 6.1.1.4'
H H 0.0000 0.0000 'International Tables Vol C Tables 4.2.6.8 and 6.1.1.4'
Ag Ag -0.8971 1.1015 'International Tables Vol C Tables 4.2.6.8 and 6.1.1.4'
F F 0.0171 0.0103 'International Tables Vol C Tables 4.2.6.8 and 6.1.1.4'
N N 0.0061 0.0033 'International Tables Vol C Tables 4.2.6.8 and 6.1.1.4'
O O 0.0106 0.0060 'International Tables Vol C Tables 4.2.6.8 and 6.1.1.4'

loop_
_geom_angle_atom_site_label_1
_geom_angle_atom_site_label_2
_geom_angle_atom_site_label_3
_geom_angle
_geom_angle_site_symmetry_1
_geom_angle_site_symmetry_3
C11 Ag1 N1 152.96(15) . .
C11 Ag1 N2 134.73(14) . .
N1 Ag1 N2 71.75(12) . .
C11 Ag1 Ag3 68.55(13) . .
N1 Ag1 Ag3 101.87(10) . .
N2 Ag1 Ag3 126.22(10) . .
C11 Ag1 Ag3 50.57(12) . 2_576
N1 Ag1 Ag3 102.49(10) . 2_576
N2 Ag1 Ag3 171.93(9) . 2_576
Ag3 Ag1 Ag3 59.839(16) . 2_576
C11 Ag1 Ag2 48.24(13) . .
N1 Ag1 Ag2 148.72(10) . .
N2 Ag1 Ag2 98.78(9) . .
Ag3 Ag1 Ag2 58.947(13) . .
Ag3 Ag1 Ag2 89.039(15) 2_576 .
C11 Ag2 O4 127.97(14) . .
C11 Ag2 O1 128.19(14) . .
O4 Ag2 O1 91.06(12) . .
C11 Ag2 O1 126.39(14) . 2_676
O4 Ag2 O1 89.95(11) . 2_676
O1 Ag2 O1 78.23(11) . 2_676
C11 Ag2 Ag3 67.73(12) . .
O4 Ag2 Ag3 86.82(8) . .
O1 Ag2 Ag3 84.76(7) . .
O1 Ag2 Ag3 162.63(8) 2_676 .
C11 Ag2 Ag1 45.13(11) . .
O4 Ag2 Ag1 82.85(8) . .
O1 Ag2 Ag1 143.94(7) . .
O1 Ag2 Ag1 136.93(7) 2_676 .
Ag3 Ag2 Ag1 59.513(13) . .
C11 Ag3 O3 121.63(14) 2_576 .
C11 Ag3 O2 111.12(14) 2_576 .
O3 Ag3 O2 93.92(14) . .
C11 Ag3 Ag2 156.91(12) 2_576 .
O3 Ag3 Ag2 76.39(8) . .
O2 Ag3 Ag2 79.25(8) . .
C11 Ag3 Ag1 108.01(12) 2_576 .
O3 Ag3 Ag1 71.33(10) . .
O2 Ag3 Ag1 140.15(8) . .
Ag2 Ag3 Ag1 61.540(13) . .
C11 Ag3 Ag3 66.56(12) 2_576 2_576
O3 Ag3 Ag3 130.20(11) . 2_576
O2 Ag3 Ag3 131.26(9) . 2_576
Ag2 Ag3 Ag3 90.945(19) . 2_576
Ag1 Ag3 Ag3 60.578(16) . 2_576
C11 Ag3 Ag1 45.49(11) 2_576 2_576
O3 Ag3 Ag1 163.26(9) . 2_576
O2 Ag3 Ag1 83.94(9) . 2_576
Ag2 Ag3 Ag1 119.222(17) . 2_576
Ag1 Ag3 Ag1 120.161(16) . 2_576
Ag3 Ag3 Ag1 59.584(16) 2_576 2_576
N2 C1 C2 123.1(4) . .
N2 C1 H1 118.4 . .
C2 C1 H1 118.4 . .
C1 C2 C3 118.5(4) . .
C1 C2 H2 120.7 . .
C3 C2 H2 120.7 . .
C4 C3 C2 118.6(5) . .
C4 C3 H3 120.7 . .
C2 C3 H3 120.7 . .
C3 C4 C5 120.2(4) . .
C3 C4 H4 119.9 . .
C5 C4 H4 119.9 . .
N2 C5 C4 120.8(4) . .
N2 C5 C6 116.3(4) . .
C4 C5 C6 122.9(4) . .
N1 C6 C7 121.0(4) . .
N1 C6 C5 116.9(3) . .
C7 C6 C5 122.1(4) . .
C6 C7 C8 119.8(4) . .
C6 C7 H7 120.1 . .
C8 C7 H7 120.1 . .
C9 C8 C7 118.9(4) . .
C9 C8 H8 120.5 . .
C7 C8 H8 120.5 . .
C10 C9 C8 118.4(4) . .
C10 C9 H9 120.8 . .
C8 C9 H9 120.8 . .
N1 C10 C9 123.1(4) . .
N1 C10 H10 118.5 . .
C9 C10 H10 118.5 . .
C12 C11 Ag1 151.9(4) . .
C12 C11 Ag2 107.7(3) . .
Ag1 C11 Ag2 86.63(17) . .
C12 C11 Ag3 101.3(3) . 2_576
Ag1 C11 Ag3 83.94(14) . 2_576
Ag2 C11 Ag3 133.9(2) . 2_576
C11 C12 C13 176.2(5) . .
C12 C13 C16 110.1(4) . .
C12 C13 C14 107.4(4) . .
C16 C13 C14 110.9(5) . .
C12 C13 C15 108.5(4) . .
C16 C13 C15 109.6(4) . .
C14 C13 C15 110.3(5) . .
C13 C14 H14A 109.5 . .
C13 C14 H14B 109.5 . .
H14A C14 H14B 109.5 . .
C13 C14 H14C 109.5 . .
H14A C14 H14C 109.5 . .
H14B C14 H14C 109.5 . .
C13 C15 H15A 109.5 . .
C13 C15 H15B 109.5 . .
H15A C15 H15B 109.5 . .
C13 C15 H15C 109.5 . .
H15A C15 H15C 109.5 . .
H15B C15 H15C 109.5 . .
C13 C16 H16A 109.5 . .
C13 C16 H16B 109.5 . .
H16A C16 H16B 109.5 . .
C13 C16 H16C 109.5 . .
H16A C16 H16C 109.5 . .
H16B C16 H16C 109.5 . .
O3 C17 O4 130.1(5) . .
O3 C17 C18 114.6(4) . .
O4 C17 C18 115.3(4) . .
F1A C18 F2 79.5(15) . .
F1A C18 F3 123.1(13) . .
F2 C18 F3 111.8(14) . .
F1A C18 F3A 105.9(14) . .
F2 C18 F3A 125.2(12) . .
F3 C18 F3A 21.6(18) . .
F1A C18 F1 29.8(16) . .
F2 C18 F1 108.6(15) . .
F3 C18 F1 104.6(15) . .
F3A C18 F1 83.8(15) . .
F1A C18 F2A 102.8(14) . .
F2 C18 F2A 30.0(13) . .
F3 C18 F2A 83.3(14) . .
F3A C18 F2A 100.3(12) . .
F1 C18 F2A 127.1(14) . .
F1A C18 C17 116.9(10) . .
F2 C18 C17 108.8(10) . .
F3 C18 C17 111.3(10) . .
F3A C18 C17 115.4(8) . .
F1 C18 C17 111.6(11) . .
F2A C18 C17 113.5(9) . .
O2 C19 O1 130.7(4) . .
O2 C19 C20 113.7(4) . .
O1 C19 C20 115.4(4) . .
F6 C20 F4 107.6(4) . .
F6 C20 F5 106.6(4) . .
F4 C20 F5 105.5(3) . .
F6 C20 C19 113.2(4) . .
F4 C20 C19 113.4(4) . .
F5 C20 C19 110.1(4) . .
C10 N1 C6 118.8(4) . .
C10 N1 Ag1 122.5(3) . .
C6 N1 Ag1 118.7(3) . .
C1 N2 C5 118.7(4) . .
C1 N2 Ag1 125.0(3) . .
C5 N2 Ag1 116.1(3) . .
C19 O1 Ag2 118.3(3) . .
C19 O1 Ag2 139.1(3) . 2_676
Ag2 O1 Ag2 101.77(11) . 2_676
C19 O2 Ag3 126.8(3) . .
C17 O3 Ag3 129.8(3) . .
C17 O4 Ag2 115.4(3) . .

loop_
_geom_bond_atom_site_label_1
_geom_bond_atom_site_label_2
_geom_bond_distance
_geom_bond_site_symmetry_2
Ag1 C11 2.117(4) .
Ag1 N1 2.263(3) .
Ag1 N2 2.345(4) .
Ag1 Ag3 2.9225(6) .
Ag1 Ag3 2.9519(6) 2_576
Ag1 Ag2 2.9816(5) .
Ag2 C11 2.228(5) .
Ag2 O4 2.333(3) .
Ag2 O1 2.389(3) .
Ag2 O1 2.445(3) 2_676
Ag2 Ag3 2.9054(5) .
Ag3 C11 2.293(4) 2_576
Ag3 O3 2.315(4) .
Ag3 O2 2.372(3) .
Ag3 Ag3 2.9302(8) 2_576
Ag3 Ag1 2.9519(6) 2_576
C1 N2 1.340(6) .
C1 C2 1.371(7) .
C1 H1 0.9300 .
C2 C3 1.400(7) .
C2 H2 0.9300 .
C3 C4 1.362(7) .
C3 H3 0.9300 .
C4 C5 1.400(6) .
C4 H4 0.9300 .
C5 N2 1.348(5) .
C5 C6 1.492(6) .
C6 N1 1.348(5) .
C6 C7 1.379(6) .
C7 C8 1.385(7) .
C7 H7 0.9300 .
C8 C9 1.379(7) .
C8 H8 0.9300 .
C9 C10 1.377(6) .
C9 H9 0.9300 .
C10 N1 1.337(6) .
C10 H10 0.9300 .
C11 C12 1.214(6) .
C11 Ag3 2.293(4) 2_576
C12 C13 1.491(6) .
C13 C16 1.525(7) .
C13 C14 1.526(8) .
C13 C15 1.532(7) .
C14 H14A 0.9600 .
C14 H14B 0.9600 .
C14 H14C 0.9600 .
C15 H15A 0.9600 .
C15 H15B 0.9600 .
C15 H15C 0.9600 .
C16 H16A 0.9600 .
C16 H16B 0.9600 .
C16 H16C 0.9600 .
C17 O3 1.242(6) .
C17 O4 1.244(5) .
C17 C18 1.530(7) .
C18 F1A 1.252(15) .
C18 F2 1.252(17) .
C18 F3 1.300(17) .
C18 F3A 1.309(19) .
C18 F1 1.323(19) .
C18 F2A 1.339(17) .
C19 O2 1.226(5) .
C19 O1 1.247(5) .
C19 C20 1.554(6) .
C20 F6 1.328(5) .
C20 F4 1.335(5) .
C20 F5 1.336(5) .
O1 Ag2 2.445(3) 2_676

loop_
_geom_torsion_atom_site_label_1
_geom_torsion_atom_site_label_2
_geom_torsion_atom_site_label_3
_geom_torsion_atom_site_label_4
_geom_torsion
_geom_torsion_site_symmetry_1
_geom_torsion_site_symmetry_4
N1 Ag1 Ag2 C11 -146.1(2) . .
N2 Ag1 Ag2 C11 144.76(19) . .
Ag3 Ag1 Ag2 C11 -88.02(17) . .
Ag3 Ag1 Ag2 C11 -33.22(17) 2_576 .
C11 Ag1 Ag2 O4 178.53(19) . .
N1 Ag1 Ag2 O4 32.4(2) . .
N2 Ag1 Ag2 O4 -36.71(13) . .
Ag3 Ag1 Ag2 O4 90.51(8) . .
Ag3 Ag1 Ag2 O4 145.31(8) 2_576 .
C11 Ag1 Ag2 O1 96.6(2) . .
N1 Ag1 Ag2 O1 -49.5(2) . .
N2 Ag1 Ag2 O1 -118.63(17) . .
Ag3 Ag1 Ag2 O1 8.59(14) . .
Ag3 Ag1 Ag2 O1 63.39(14) 2_576 .
C11 Ag1 Ag2 O1 -99.3(2) . 2_676
N1 Ag1 Ag2 O1 114.6(2) . 2_676
N2 Ag1 Ag2 O1 45.50(15) . 2_676
Ag3 Ag1 Ag2 O1 172.72(12) . 2_676
Ag3 Ag1 Ag2 O1 -132.48(12) 2_576 2_676
C11 Ag1 Ag2 Ag3 88.02(17) . .
N1 Ag1 Ag2 Ag3 -58.09(18) . .
N2 Ag1 Ag2 Ag3 -127.22(9) . .
Ag3 Ag1 Ag2 Ag3 54.797(18) 2_576 .
C11 Ag2 Ag3 C11 -18.1(4) . 2_576
O4 Ag2 Ag3 C11 -151.6(3) . 2_576
O1 Ag2 Ag3 C11 117.1(3) . 2_576
O1 Ag2 Ag3 C11 128.8(4) 2_676 2_576
Ag1 Ag2 Ag3 C11 -68.0(3) . 2_576
C11 Ag2 Ag3 O3 125.86(16) . .
O4 Ag2 Ag3 O3 -7.66(14) . .
O1 Ag2 Ag3 O3 -99.02(14) . .
O1 Ag2 Ag3 O3 -87.2(3) 2_676 .
Ag1 Ag2 Ag3 O3 75.91(11) . .
C11 Ag2 Ag3 O2 -137.39(15) . .
O4 Ag2 Ag3 O2 89.09(13) . .
O1 Ag2 Ag3 O2 -2.27(12) . .
O1 Ag2 Ag3 O2 9.5(3) 2_676 .
Ag1 Ag2 Ag3 O2 172.67(10) . .
C11 Ag2 Ag3 Ag1 49.95(12) . .
O4 Ag2 Ag3 Ag1 -83.57(9) . .
O1 Ag2 Ag3 Ag1 -174.93(8) . .
O1 Ag2 Ag3 Ag1 -163.2(3) 2_676 .
C11 Ag2 Ag3 Ag3 -5.46(12) . 2_576
O4 Ag2 Ag3 Ag3 -138.98(9) . 2_576
O1 Ag2 Ag3 Ag3 129.66(8) . 2_576
O1 Ag2 Ag3 Ag3 141.4(3) 2_676 2_576
Ag1 Ag2 Ag3 Ag3 -55.404(17) . 2_576
C11 Ag2 Ag3 Ag1 -60.64(12) . 2_576
O4 Ag2 Ag3 Ag1 165.84(9) . 2_576
O1 Ag2 Ag3 Ag1 74.48(8) . 2_576
O1 Ag2 Ag3 Ag1 86.3(3) 2_676 2_576
Ag1 Ag2 Ag3 Ag1 -110.587(19) . 2_576
C11 Ag1 Ag3 C11 104.30(14) . 2_576
N1 Ag1 Ag3 C11 -49.25(16) . 2_576
N2 Ag1 Ag3 C11 -125.20(16) . 2_576
Ag3 Ag1 Ag3 C11 48.42(12) 2_576 2_576
Ag2 Ag1 Ag3 C11 157.52(12) . 2_576
C11 Ag1 Ag3 O3 -137.52(15) . .
N1 Ag1 Ag3 O3 68.93(13) . .
N2 Ag1 Ag3 O3 -7.02(13) . .
Ag3 Ag1 Ag3 O3 166.60(9) 2_576 .
Ag2 Ag1 Ag3 O3 -84.30(9) . .
C11 Ag1 Ag3 O2 -64.51(19) . .
N1 Ag1 Ag3 O2 141.94(18) . .
N2 Ag1 Ag3 O2 65.99(18) . .
Ag3 Ag1 Ag3 O2 -120.39(15) 2_576 .
Ag2 Ag1 Ag3 O2 -11.29(14) . .
C11 Ag1 Ag3 Ag2 -53.22(13) . .
N1 Ag1 Ag3 Ag2 153.23(10) . .
N2 Ag1 Ag3 Ag2 77.28(10) . .
Ag3 Ag1 Ag3 Ag2 -109.102(19) 2_576 .
C11 Ag1 Ag3 Ag3 55.88(13) . 2_576
N1 Ag1 Ag3 Ag3 -97.67(10) . 2_576
N2 Ag1 Ag3 Ag3 -173.62(10) . 2_576
Ag2 Ag1 Ag3 Ag3 109.102(19) . 2_576
C11 Ag1 Ag3 Ag1 55.88(13) . 2_576
N1 Ag1 Ag3 Ag1 -97.67(10) . 2_576
N2 Ag1 Ag3 Ag1 -173.62(10) . 2_576
Ag3 Ag1 Ag3 Ag1 0.0 2_576 2_576
Ag2 Ag1 Ag3 Ag1 109.102(19) . 2_576
N2 C1 C2 C3 0.8(8) . .
C1 C2 C3 C4 -0.8(8) . .
C2 C3 C4 C5 0.6(8) . .
C3 C4 C5 N2 -0.1(8) . .
C3 C4 C5 C6 -179.8(5) . .
N2 C5 C6 N1 5.2(6) . .
C4 C5 C6 N1 -175.2(4) . .
N2 C5 C6 C7 -175.5(4) . .
C4 C5 C6 C7 4.2(7) . .
N1 C6 C7 C8 1.5(7) . .
C5 C6 C7 C8 -177.8(5) . .
C6 C7 C8 C9 -0.5(8) . .
C7 C8 C9 C10 -0.8(8) . .
C8 C9 C10 N1 1.3(8) . .
N1 Ag1 C11 C12 -97.1(8) . .
N2 Ag1 C11 C12 69.1(9) . .
Ag3 Ag1 C11 C12 -170.7(8) . .
Ag3 Ag1 C11 C12 -102.7(8) 2_576 .
Ag2 Ag1 C11 C12 122.4(8) . .
N1 Ag1 C11 Ag2 140.4(3) . .
N2 Ag1 C11 Ag2 -53.4(3) . .
Ag3 Ag1 C11 Ag2 66.91(11) . .
Ag3 Ag1 C11 Ag2 134.8(2) 2_576 .
N1 Ag1 C11 Ag3 5.6(4) . 2_576
N2 Ag1 C11 Ag3 171.79(14) . 2_576
Ag3 Ag1 C11 Ag3 -67.92(10) . 2_576
Ag2 Ag1 C11 Ag3 -134.8(2) . 2_576
O4 Ag2 C11 C12 -157.2(3) . .
O1 Ag2 C11 C12 72.8(4) . .
O1 Ag2 C11 C12 -32.2(4) 2_676 .
Ag3 Ag2 C11 C12 136.2(4) . .
Ag1 Ag2 C11 C12 -155.3(4) . .
O4 Ag2 C11 Ag1 -1.9(2) . .
O1 Ag2 C11 Ag1 -131.93(13) . .
O1 Ag2 C11 Ag1 123.15(13) 2_676 .
Ag3 Ag2 C11 Ag1 -68.54(11) . .
O4 Ag2 C11 Ag3 76.4(3) . 2_576
O1 Ag2 C11 Ag3 -53.7(3) . 2_576
O1 Ag2 C11 Ag3 -158.6(2) 2_676 2_576
Ag3 Ag2 C11 Ag3 9.7(2) . 2_576
Ag1 Ag2 C11 Ag3 78.3(3) . 2_576
Ag1 C11 C12 C13 -12(8) . .
Ag2 C11 C12 C13 106(7) . .
Ag3 C11 C12 C13 -110(7) 2_576 .
C11 C12 C13 C16 135(7) . .
C11 C12 C13 C14 14(7) . .
C11 C12 C13 C15 -105(7) . .
O3 C17 C18 F1A 1.2(14) . .
O4 C17 C18 F1A -179.2(12) . .
O3 C17 C18 F2 -86.4(12) . .
O4 C17 C18 F2 93.2(12) . .
O3 C17 C18 F3 149.9(14) . .
O4 C17 C18 F3 -30.5(15) . .
O3 C17 C18 F3A 126.8(13) . .
O4 C17 C18 F3A -53.6(14) . .
O3 C17 C18 F1 33.4(14) . .
O4 C17 C18 F1 -147.0(13) . .
O3 C17 C18 F2A -118.2(12) . .
O4 C17 C18 F2A 61.4(13) . .
O2 C19 C20 F6 33.2(6) . .
O1 C19 C20 F6 -150.5(4) . .
O2 C19 C20 F4 156.1(4) . .
O1 C19 C20 F4 -27.6(6) . .
O2 C19 C20 F5 -86.0(5) . .
O1 C19 C20 F5 90.3(5) . .
C9 C10 N1 C6 -0.3(7) . .
C9 C10 N1 Ag1 -179.7(4) . .
C7 C6 N1 C10 -1.1(7) . .
C5 C6 N1 C10 178.3(4) . .
C7 C6 N1 Ag1 178.3(3) . .
C5 C6 N1 Ag1 -2.4(5) . .
C11 Ag1 N1 C10 -11.2(6) . .
N2 Ag1 N1 C10 179.1(4) . .
Ag3 Ag1 N1 C10 54.6(4) . .
Ag3 Ag1 N1 C10 -6.8(4) 2_576 .
Ag2 Ag1 N1 C10 102.6(4) . .
C11 Ag1 N1 C6 169.5(4) . .
N2 Ag1 N1 C6 -0.2(3) . .
Ag3 Ag1 N1 C6 -124.7(3) . .
Ag3 Ag1 N1 C6 173.9(3) 2_576 .
Ag2 Ag1 N1 C6 -76.7(4) . .
C2 C1 N2 C5 -0.3(8) . .
C2 C1 N2 Ag1 -174.8(4) . .
C4 C5 N2 C1 0.0(7) . .
C6 C5 N2 C1 179.7(4) . .
C4 C5 N2 Ag1 175.0(4) . .
C6 C5 N2 Ag1 -5.3(5) . .
C11 Ag1 N2 C1 4.3(5) . .
N1 Ag1 N2 C1 177.7(4) . .
Ag3 Ag1 N2 C1 -90.7(4) . .
Ag3 Ag1 N2 C1 132.5(6) 2_576 .
Ag2 Ag1 N2 C1 -33.0(4) . .
C11 Ag1 N2 C5 -170.4(3) . .
N1 Ag1 N2 C5 3.1(3) . .
Ag3 Ag1 N2 C5 94.6(3) . .
Ag3 Ag1 N2 C5 -42.2(8) 2_576 .
Ag2 Ag1 N2 C5 152.4(3) . .
O2 C19 O1 Ag2 -5.8(7) . .
C20 C19 O1 Ag2 178.6(3) . .
O2 C19 O1 Ag2 -173.3(4) . 2_676
C20 C19 O1 Ag2 11.1(7) . 2_676
C11 Ag2 O1 C19 61.0(4) . .
O4 Ag2 O1 C19 -81.9(3) . .
O1 Ag2 O1 C19 -171.7(4) 2_676 .
Ag3 Ag2 O1 C19 4.8(3) . .
Ag1 Ag2 O1 C19 -2.7(4) . .
C11 Ag2 O1 Ag2 -127.38(16) . 2_676
O4 Ag2 O1 Ag2 89.73(12) . 2_676
O1 Ag2 O1 Ag2 0.0 2_676 2_676
Ag3 Ag2 O1 Ag2 176.43(10) . 2_676
Ag1 Ag2 O1 Ag2 169.00(4) . 2_676
O1 C19 O2 Ag3 2.7(8) . .
C20 C19 O2 Ag3 178.3(3) . .
C11 Ag3 O2 C19 -157.2(4) 2_576 .
O3 Ag3 O2 C19 76.6(4) . .
Ag2 Ag3 O2 C19 1.3(4) . .
Ag1 Ag3 O2 C19 11.4(5) . .
Ag3 Ag3 O2 C19 -80.4(4) 2_576 .
Ag1 Ag3 O2 C19 -120.0(4) 2_576 .
O4 C17 O3 Ag3 -6.7(9) . .
C18 C17 O3 Ag3 172.9(4) . .
C11 Ag3 O3 C17 175.4(4) 2_576 .
O2 Ag3 O3 C17 -66.8(5) . .
Ag2 Ag3 O3 C17 11.1(4) . .
Ag1 Ag3 O3 C17 75.3(5) . .
Ag3 Ag3 O3 C17 90.6(5) 2_576 .
Ag1 Ag3 O3 C17 -148.8(3) 2_576 .
O3 C17 O4 Ag2 -5.2(7) . .
C18 C17 O4 Ag2 175.3(4) . .
C11 Ag2 O4 C17 -48.5(4) . .
O1 Ag2 O4 C17 94.5(3) . .
O1 Ag2 O4 C17 172.7(3) 2_676 .
Ag3 Ag2 O4 C17 9.8(3) . .
Ag1 Ag2 O4 C17 -49.8(3) . .
